data_4305299
loop_
_publ_author_name
'Wai-Lun Man'
'Hoi-Ki Kwong'
'William W. Y. Lam'
'Jing Xiang'
'Tsz-Wing Wong'
'Wing-Hong Lam'
'Wing-Tak Wong'
'Shie-Ming Peng'
'Tai-Chu Lau'

_publ_contact_author_address
;
Department of Biology and Chemistry
City University of Hong Kong
Tat Chee Road,
Kowloon Tong, 
Hong Kong.
;
_publ_contact_author_email BHTCLAU@cityu.edu.hk
_publ_contact_author_fax (852)27887406
_publ_contact_author_name 'Prof. T. C. Lau'
_publ_contact_author_phone (852)27887811
_publ_section_title
;
General Synthesis of (Salen)ruthenium(III) Complexes via N...N Coupling
of (Salen)ruthenium(VI) Nitrides
;
_journal_name_full 'Inorganic Chemistry'
_journal_page_first 5936
_journal_page_last 5944
_journal_paper_doi 10.1021/ic800263n
_journal_volume 47
_journal_year 2008
_chemical_formula_sum 'C26 H20 Au N6 O2 Ru'
_chemical_formula_weight 746.52
_chemical_name_systematic
; 
 ? 
;
_space_group_IT_number 61
_symmetry_cell_setting orthorhombic
_symmetry_space_group_name_Hall '-P 2ac 2ab'
_symmetry_space_group_name_H-M 'P b c a'
_atom_sites_solution_hydrogens geom
_atom_sites_solution_primary direct
_atom_sites_solution_secondary difmap
_audit_creation_method SHELXL-97
_cell_angle_alpha 90.00
_cell_angle_beta 90.00
_cell_angle_gamma 90.00
_cell_formula_units_Z 8
_cell_length_a 13.2193(4)
_cell_length_b 17.3094(5)
_cell_length_c 21.5531(6)
_cell_measurement_reflns_used 6258
_cell_measurement_temperature 295(2)
_cell_volume 4931.7(2)
_computing_cell_refinement 'Siemens SAINT'
_computing_data_collection 'Siemens SMART'
_computing_data_reduction 'Siemens SAINT'
_computing_molecular_graphics 'Siemens SHELXTL'
_computing_publication_material 'Siemens SHELXTL'
_computing_structure_refinement 'SHELXL-97 (Sheldrick, 1997)'
_computing_structure_solution 'SHELXS-97 (Sheldrick, 1990)'
_diffrn_ambient_temperature 295(2)
_diffrn_measured_fraction_theta_full 0.991
_diffrn_measured_fraction_theta_max 0.991
_diffrn_measurement_device_type 'Bruker APEX area-dectector diffractometer'
_diffrn_measurement_method '\w scans'
_diffrn_radiation_monochromator graphite
_diffrn_radiation_source 'fine-focus sealed tube'
_diffrn_radiation_type MoK\a
_diffrn_radiation_wavelength 0.71073
_diffrn_reflns_av_R_equivalents 0.0538
_diffrn_reflns_av_sigmaI/netI 0.0440
_diffrn_reflns_limit_h_max 15
_diffrn_reflns_limit_h_min -15
_diffrn_reflns_limit_k_max 15
_diffrn_reflns_limit_k_min -20
_diffrn_reflns_limit_l_max 25
_diffrn_reflns_limit_l_min -25
_diffrn_reflns_number 16901
_diffrn_reflns_theta_full 25.00
_diffrn_reflns_theta_max 25.00
_diffrn_reflns_theta_min 1.89
_diffrn_standards_decay_% 0
_diffrn_standards_interval_count 0
_diffrn_standards_interval_time 0
_diffrn_standards_number 0
_exptl_absorpt_coefficient_mu 6.591
_exptl_absorpt_correction_T_max 0.6921
_exptl_absorpt_correction_T_min 0.3435
_exptl_absorpt_correction_type multi-scan
_exptl_absorpt_process_details 'Bruker Smart CCD'
_exptl_crystal_colour black
_exptl_crystal_density_diffrn 2.011
_exptl_crystal_density_meas ?
_exptl_crystal_density_method .
_exptl_crystal_description plate
_exptl_crystal_F_000 2856
_exptl_crystal_size_max 0.25
_exptl_crystal_size_mid 0.10
_exptl_crystal_size_min 0.04
_refine_diff_density_max 1.341
_refine_diff_density_min -1.745
_refine_diff_density_rms 0.115
_refine_ls_extinction_method none
_refine_ls_goodness_of_fit_ref 1.245
_refine_ls_hydrogen_treatment constr
_refine_ls_matrix_type full
_refine_ls_number_parameters 327
_refine_ls_number_reflns 4310
_refine_ls_number_restraints 0
_refine_ls_restrained_S_all 1.245
_refine_ls_R_factor_all 0.1154
_refine_ls_R_factor_gt 0.0783
_refine_ls_shift/su_max 0.002
_refine_ls_shift/su_mean 0.000
_refine_ls_structure_factor_coef Fsqd
_refine_ls_weighting_details 'calc w=1/[\s^2^(Fo^2^)+(0.0112P)^2^+49.1203P] where P=(Fo^2^+2Fc^2^)/3'
_refine_ls_weighting_scheme calc
_refine_ls_wR_factor_gt 0.1041
_refine_ls_wR_factor_ref 0.1144
_reflns_number_gt 3325
_reflns_number_total 4310
_reflns_threshold_expression >2sigma(I)
_cod_data_source_file ic800263n-file006_3.cif
_cod_data_source_block Compound_11
_cod_depositor_comments
;
The following automatic conversions were performed:
'_symmetry_cell_setting' value 'Orthorhombic' changed to 'orthorhombic'
according to '/home/saulius/struct/CIF-dictionaries/cif_core.dic'
dictionary named 'cif_core.dic' version 2.4.1 from 2010-06-29.

Automatic conversion script
Id: cif_fix_enum 1527 2010-12-29 10:47:43Z saulius 
;
_cod_database_code 4305299

loop_
_symmetry_equiv_pos_as_xyz
'x, y, z'
'-x+1/2, -y, z+1/2'
'-x, y+1/2, -z+1/2'
'x+1/2, -y+1/2, -z'
'-x, -y, -z'
'x-1/2, y, -z-1/2'
'x, -y-1/2, z-1/2'
'-x-1/2, y-1/2, z'

loop_
_atom_site_label
_atom_site_type_symbol
_atom_site_fract_x
_atom_site_fract_y
_atom_site_fract_z
_atom_site_U_iso_or_equiv
_atom_site_adp_type
_atom_site_occupancy
_atom_site_symmetry_multiplicity
_atom_site_calc_flag
_atom_site_refinement_flags
_atom_site_disorder_assembly
_atom_site_disorder_group
Ru Ru 0.12299(7) 0.85886(4) -0.15788(3) 0.0326(2) Uani 1 1 d . . .
O1 O 0.1141(6) 0.7629(4) -0.2102(3) 0.0430(17) Uani 1 1 d . . .
O2 O 0.1313(7) 0.9240(4) -0.2345(3) 0.0456(18) Uani 1 1 d . . .
N1 N 0.1201(7) 0.8009(5) -0.0780(3) 0.0361(19) Uani 1 1 d . . .
N2 N 0.1276(7) 0.9507(5) -0.1005(3) 0.0359(19) Uani 1 1 d . . .
N3 N 0.2766(7) 0.8470(5) -0.1576(4) 0.035(2) Uani 1 1 d . . .
N4 N -0.0313(7) 0.8624(6) -0.1578(5) 0.048(3) Uani 1 1 d . . .
C1 C 0.1152(8) 0.6912(6) -0.1887(5) 0.038(2) Uani 1 1 d . . .
C2 C 0.1152(9) 0.6307(6) -0.2311(5) 0.050(3) Uani 1 1 d . . .
H2A H 0.1148 0.6421 -0.2733 0.060 Uiso 1 1 calc R . .
C3 C 0.1159(10) 0.5550(6) -0.2131(8) 0.069(4) Uani 1 1 d . . .
H3A H 0.1168 0.5158 -0.2426 0.082 Uiso 1 1 calc R . .
C4 C 0.1150(11) 0.5370(7) -0.1502(8) 0.074(4) Uani 1 1 d . . .
H4A H 0.1138 0.4855 -0.1378 0.089 Uiso 1 1 calc R . .
C5 C 0.1159(10) 0.5934(6) -0.1069(6) 0.055(3) Uani 1 1 d . . .
H5A H 0.1153 0.5802 -0.0650 0.066 Uiso 1 1 calc R . .
C6 C 0.1177(9) 0.6726(6) -0.1241(5) 0.045(3) Uani 1 1 d . . .
C7 C 0.1174(9) 0.7258(7) -0.0732(5) 0.046(3) Uani 1 1 d . . .
H7A H 0.1150 0.7051 -0.0334 0.055 Uiso 1 1 calc R . .
C8 C 0.1184(8) 0.8503(6) -0.0246(4) 0.041(2) Uani 1 1 d . . .
C9 C 0.1140(9) 0.8239(8) 0.0371(5) 0.056(3) Uani 1 1 d . . .
H9A H 0.1115 0.7714 0.0462 0.068 Uiso 1 1 calc R . .
C10 C 0.1137(10) 0.8782(10) 0.0832(5) 0.074(4) Uani 1 1 d . . .
H10A H 0.1078 0.8614 0.1240 0.089 Uiso 1 1 calc R . .
C11 C 0.1216(11) 0.9559(9) 0.0725(6) 0.065(4) Uani 1 1 d . . .
H11A H 0.1243 0.9904 0.1056 0.077 Uiso 1 1 calc R . .
C12 C 0.1255(9) 0.9824(7) 0.0129(5) 0.053(3) Uani 1 1 d . . .
H12A H 0.1294 1.0351 0.0050 0.064 Uiso 1 1 calc R . .
C13 C 0.1237(8) 0.9295(6) -0.0366(4) 0.036(2) Uani 1 1 d . . .
C14 C 0.1281(8) 1.0220(6) -0.1191(5) 0.041(2) Uani 1 1 d . . .
H14A H 0.1273 1.0595 -0.0883 0.049 Uiso 1 1 calc R . .
C15 C 0.1300(8) 1.0495(6) -0.1820(5) 0.037(2) Uani 1 1 d . . .
C16 C 0.1313(10) 1.1306(6) -0.1908(6) 0.055(3) Uani 1 1 d . . .
H16A H 0.1269 1.1629 -0.1564 0.066 Uiso 1 1 calc R . .
C17 C 0.1388(10) 1.1625(7) -0.2488(6) 0.051(3) Uani 1 1 d . . .
H17A H 0.1434 1.2158 -0.2534 0.061 Uiso 1 1 calc R . .
C18 C 0.1396(9) 1.1142(7) -0.3013(6) 0.055(3) Uani 1 1 d . . .
H18A H 0.1412 1.1356 -0.3408 0.066 Uiso 1 1 calc R . .
C19 C 0.1381(8) 1.0361(6) -0.2942(5) 0.043(3) Uani 1 1 d . . .
H19A H 0.1419 1.0052 -0.3293 0.052 Uiso 1 1 calc R . .
C20 C 0.1310(9) 1.0003(6) -0.2357(4) 0.039(2) Uani 1 1 d . . .
C21 C 0.3623(9) 0.8372(5) -0.1566(5) 0.035(2) Uani 1 1 d . . .
C22 C 0.4710(8) 0.8285(9) -0.1561(7) 0.069(4) Uani 1 1 d . . .
H22A H 0.4999 0.8583 -0.1893 0.103 Uiso 1 1 calc R . .
H22B H 0.4881 0.7751 -0.1615 0.103 Uiso 1 1 calc R . .
H22C H 0.4973 0.8465 -0.1172 0.103 Uiso 1 1 calc R . .
C23 C -0.1143(11) 0.8535(6) -0.1545(5) 0.049(3) Uani 1 1 d . . .
C24 C -0.2257(9) 0.8389(9) -0.1495(7) 0.068(4) Uani 1 1 d . . .
H24A H -0.2558 0.8419 -0.1900 0.102 Uiso 1 1 calc R . .
H24B H -0.2557 0.8770 -0.1229 0.102 Uiso 1 1 calc R . .
H24C H -0.2370 0.7883 -0.1325 0.102 Uiso 1 1 calc R . .
Au Au 0.12095(4) 0.37714(4) 0.01881(2) 0.0707(2) Uani 1 1 d . . .
N5 N 0.1132(11) 0.5480(10) 0.0535(6) 0.090(5) Uani 1 1 d . . .
N6 N 0.1351(12) 0.2025(8) -0.0168(8) 0.107(5) Uani 1 1 d . . .
C25 C 0.1199(12) 0.4718(16) 0.0378(7) 0.112(8) Uani 1 1 d . . .
C26 C 0.1314(12) 0.2641(9) -0.0032(7) 0.070(4) Uani 1 1 d . . .

loop_
_atom_site_aniso_label
_atom_site_aniso_U_11
_atom_site_aniso_U_22
_atom_site_aniso_U_33
_atom_site_aniso_U_23
_atom_site_aniso_U_13
_atom_site_aniso_U_12
Ru 0.0341(4) 0.0357(4) 0.0279(4) -0.0033(4) -0.0005(4) 0.0013(4)
O1 0.059(5) 0.038(4) 0.032(4) -0.006(3) -0.005(4) -0.005(4)
O2 0.076(5) 0.035(4) 0.026(4) -0.001(3) -0.004(5) 0.010(5)
N1 0.028(4) 0.051(5) 0.030(4) 0.002(4) 0.003(4) 0.002(5)
N2 0.034(4) 0.042(5) 0.032(4) -0.003(4) 0.002(4) 0.008(5)
N3 0.044(6) 0.036(6) 0.025(5) -0.005(4) 0.003(4) -0.001(4)
N4 0.032(5) 0.058(7) 0.054(7) -0.011(6) -0.007(5) 0.008(5)
C1 0.032(5) 0.030(6) 0.052(6) -0.006(5) 0.017(6) 0.001(5)
C2 0.048(7) 0.047(7) 0.055(7) -0.015(5) 0.004(7) -0.005(7)
C3 0.050(8) 0.027(6) 0.128(13) -0.022(7) 0.029(9) -0.002(7)
C4 0.060(9) 0.039(7) 0.124(13) 0.012(9) 0.026(10) 0.005(7)
C5 0.057(7) 0.030(6) 0.078(9) 0.010(6) 0.016(8) -0.003(7)
C6 0.044(6) 0.041(6) 0.050(7) 0.001(5) 0.013(6) -0.013(7)
C7 0.037(6) 0.063(8) 0.038(6) 0.014(5) 0.000(6) 0.010(7)
C8 0.035(5) 0.067(7) 0.021(5) 0.000(5) 0.008(5) -0.008(6)
C9 0.053(7) 0.085(9) 0.031(6) 0.010(6) -0.005(6) -0.001(8)
C10 0.068(8) 0.139(14) 0.015(5) -0.021(7) 0.012(6) -0.027(11)
C11 0.060(8) 0.088(10) 0.046(8) -0.026(7) 0.007(8) -0.007(9)
C12 0.047(7) 0.063(8) 0.049(7) -0.018(6) -0.005(7) 0.004(7)
C13 0.033(5) 0.049(6) 0.028(5) -0.005(4) 0.006(5) -0.011(6)
C14 0.030(5) 0.050(7) 0.042(6) -0.010(5) -0.006(6) 0.009(6)
C15 0.029(5) 0.039(6) 0.043(6) -0.002(5) -0.007(5) 0.002(6)
C16 0.062(8) 0.022(6) 0.082(9) -0.023(6) 0.006(8) -0.024(7)
C17 0.045(8) 0.043(6) 0.065(8) 0.019(6) -0.002(6) -0.006(7)
C18 0.058(8) 0.055(8) 0.053(7) 0.011(6) -0.007(7) -0.010(7)
C19 0.048(7) 0.039(6) 0.043(6) 0.000(5) -0.017(6) 0.003(6)
C20 0.040(6) 0.038(6) 0.039(6) -0.001(5) 0.000(6) 0.009(6)
C21 0.040(7) 0.027(5) 0.036(6) -0.007(4) -0.002(5) -0.002(5)
C22 0.025(6) 0.082(11) 0.099(12) 0.002(10) 0.010(7) -0.003(6)
C23 0.054(8) 0.042(6) 0.051(7) -0.011(5) -0.022(7) 0.019(7)
C24 0.054(8) 0.088(11) 0.062(9) -0.018(9) 0.003(7) -0.006(8)
Au 0.0462(3) 0.1176(6) 0.0485(3) 0.0042(3) -0.0007(3) -0.0066(4)
N5 0.050(7) 0.174(15) 0.047(7) 0.025(9) 0.001(6) 0.010(11)
N6 0.092(11) 0.088(10) 0.142(13) -0.021(10) 0.006(11) -0.023(11)
C25 0.029(7) 0.25(3) 0.060(11) 0.071(15) 0.007(8) -0.005(16)
C26 0.050(8) 0.081(11) 0.078(10) -0.018(8) 0.001(7) -0.030(11)

loop_
_atom_type_symbol
_atom_type_description
_atom_type_scat_dispersion_real
_atom_type_scat_dispersion_imag
_atom_type_scat_source
C C 0.0033 0.0016 'International Tables Vol C Tables 4.2.6.8 and 6.1.1.4'
H H 0.0000 0.0000 'International Tables Vol C Tables 4.2.6.8 and 6.1.1.4'
N N 0.0061 0.0033 'International Tables Vol C Tables 4.2.6.8 and 6.1.1.4'
O O 0.0106 0.0060 'International Tables Vol C Tables 4.2.6.8 and 6.1.1.4'
Ru Ru -1.2594 0.8363 'International Tables Vol C Tables 4.2.6.8 and 6.1.1.4'
Au Au -2.0133 8.8022 'International Tables Vol C Tables 4.2.6.8 and 6.1.1.4'

loop_
_geom_angle_atom_site_label_1
_geom_angle_atom_site_label_2
_geom_angle_atom_site_label_3
_geom_angle
_geom_angle_site_symmetry_1
_geom_angle_site_symmetry_3
_geom_angle_publ_flag
N1 Ru O2 175.4(3) . . ?
N1 Ru O1 93.9(3) . . ?
O2 Ru O1 90.4(3) . . ?
N1 Ru N2 82.4(3) . . ?
O2 Ru N2 93.5(3) . . ?
O1 Ru N2 175.9(3) . . ?
N1 Ru N4 89.8(4) . . ?
O2 Ru N4 92.2(4) . . ?
O1 Ru N4 88.1(4) . . ?
N2 Ru N4 90.4(4) . . ?
N1 Ru N3 88.0(4) . . ?
O2 Ru N3 90.2(4) . . ?
O1 Ru N3 88.6(3) . . ?
N2 Ru N3 92.8(4) . . ?
N4 Ru N3 175.9(4) . . ?
C1 O1 Ru 125.2(6) . . ?
C20 O2 Ru 125.4(6) . . ?
C7 N1 C8 122.0(9) . . ?
C7 N1 Ru 124.8(7) . . ?
C8 N1 Ru 113.2(6) . . ?
C14 N2 C13 123.0(8) . . ?
C14 N2 Ru 124.1(7) . . ?
C13 N2 Ru 112.8(6) . . ?
C21 N3 Ru 177.1(9) . . ?
C23 N4 Ru 169.6(11) . . ?
O1 C1 C2 118.4(10) . . ?
O1 C1 C6 123.5(9) . . ?
C2 C1 C6 118.1(10) . . ?
C3 C2 C1 122.4(12) . . ?
C2 C3 C4 119.4(12) . . ?
C5 C4 C3 120.8(12) . . ?
C4 C5 C6 121.1(12) . . ?
C5 C6 C7 114.8(10) . . ?
C5 C6 C1 118.2(10) . . ?
C7 C6 C1 126.9(10) . . ?
N1 C7 C6 125.4(10) . . ?
C13 C8 C9 119.7(10) . . ?
C13 C8 N1 115.8(8) . . ?
C9 C8 N1 124.5(10) . . ?
C10 C9 C8 117.6(12) . . ?
C11 C10 C9 123.6(11) . . ?
C12 C11 C10 119.4(11) . . ?
C11 C12 C13 119.7(11) . . ?
C12 C13 C8 120.0(9) . . ?
C12 C13 N2 124.3(9) . . ?
C8 C13 N2 115.7(8) . . ?
N2 C14 C15 127.4(9) . . ?
C16 C15 C14 117.1(9) . . ?
C16 C15 C20 118.6(10) . . ?
C14 C15 C20 124.4(9) . . ?
C17 C16 C15 121.5(10) . . ?
C16 C17 C18 119.6(10) . . ?
C19 C18 C17 120.0(11) . . ?
C18 C19 C20 122.6(10) . . ?
O2 C20 C19 117.3(9) . . ?
O2 C20 C15 125.1(9) . . ?
C19 C20 C15 117.5(9) . . ?
N3 C21 C22 177.4(12) . . ?
N4 C23 C24 178.2(14) . . ?
C25 Au C26 176.5(7) . . ?
N5 C25 Au 176.7(15) . . ?
N6 C26 Au 177.8(18) . . ?

loop_
_geom_bond_atom_site_label_1
_geom_bond_atom_site_label_2
_geom_bond_distance
_geom_bond_site_symmetry_2
_geom_bond_publ_flag
Ru N1 1.992(8) . ?
Ru O2 2.002(6) . ?
Ru O1 2.011(6) . ?
Ru N2 2.016(8) . ?
Ru N4 2.040(9) . ?
Ru N3 2.041(9) . ?
O1 C1 1.324(11) . ?
O2 C20 1.322(11) . ?
N1 C7 1.305(13) . ?
N1 C8 1.435(12) . ?
N2 C14 1.297(12) . ?
N2 C13 1.427(12) . ?
N3 C21 1.145(13) . ?
N4 C23 1.111(15) . ?
C1 C2 1.391(13) . ?
C1 C6 1.429(14) . ?
C2 C3 1.367(16) . ?
C3 C4 1.391(19) . ?
C4 C5 1.351(17) . ?
C5 C6 1.421(14) . ?
C6 C7 1.431(15) . ?
C8 C13 1.396(14) . ?
C8 C9 1.407(13) . ?
C9 C10 1.368(16) . ?
C10 C11 1.368(18) . ?
C11 C12 1.366(16) . ?
C12 C13 1.405(13) . ?
C14 C15 1.436(14) . ?
C15 C16 1.417(14) . ?
C15 C20 1.437(13) . ?
C16 C17 1.371(16) . ?
C17 C18 1.408(16) . ?
C18 C19 1.359(15) . ?
C19 C20 1.407(14) . ?
C21 C22 1.446(15) . ?
C23 C24 1.498(18) . ?
Au C25 1.69(3) . ?
Au C26 2.018(16) . ?
N5 C25 1.36(3) . ?
N6 C26 1.107(17) . ?
